data_4103184
loop_
_publ_author_name
'James P. Lajiness'
'Dale L. Boger'

_publ_section_title
;
 Synthesis and Characterization of a Cyclobutane Duocarmycin Derivative
 Incorporating the 1,2,10,11-Tetrahydro-9H-cyclobuta[c]benzo[e]indol-4-one
 (CbBI) Alkylation Subunit
;
_journal_name_full 'Journal of the American Chemical Society'
_journal_page_first 13936
_journal_page_last 13940
_journal_paper_doi 10.1021/ja106986f
_journal_volume 132
_journal_year 2010
_chemical_formula_sum 'C19 H21 N O3'
_chemical_formula_weight 311.37
_chemical_name_systematic
; 
 ? 
;
_space_group_IT_number 14
_symmetry_cell_setting monoclinic
_symmetry_space_group_name_Hall '-P 2yn'
_symmetry_space_group_name_H-M 'P 1 21/n 1'
_atom_sites_solution_hydrogens geom
_atom_sites_solution_primary direct
_atom_sites_solution_secondary difmap
_audit_creation_method SHELXL-97
_cell_angle_alpha 90.00
_cell_angle_beta 107.93(3)
_cell_angle_gamma 90.00
_cell_formula_units_Z 4
_cell_length_a 13.408(3)
_cell_length_b 8.3858(17)
_cell_length_c 15.601(3)
_cell_measurement_reflns_used 3062
_cell_measurement_temperature 296(2)
_cell_measurement_theta_max 14.19
_cell_measurement_theta_min 5.43
_cell_volume 1668.9(7)
_computing_cell_refinement 'Bruker SMART'
_computing_data_collection 'Bruker SMART'
_computing_data_reduction 'Bruker SAINT+'
_computing_molecular_graphics 'Bruker SHELXTL'
_computing_publication_material 'Bruker SHELXTL'
_computing_structure_refinement 'SHELXL-97 (Sheldrick, 1997)'
_computing_structure_solution 'SHELXS-97 (Sheldrick, 1997)'
_diffrn_ambient_temperature 296(2)
_diffrn_measured_fraction_theta_full 0.999
_diffrn_measured_fraction_theta_max 0.999
_diffrn_measurement_device_type 'CCD area detector'
_diffrn_measurement_method 'phi and omega scans'
_diffrn_radiation_monochromator graphite
_diffrn_radiation_source 'fine-focus sealed tube'
_diffrn_radiation_type MoK\a
_diffrn_radiation_wavelength 0.71073
_diffrn_reflns_av_R_equivalents 0.0380
_diffrn_reflns_av_sigmaI/netI 0.0322
_diffrn_reflns_limit_h_max 15
_diffrn_reflns_limit_h_min -15
_diffrn_reflns_limit_k_max 9
_diffrn_reflns_limit_k_min -9
_diffrn_reflns_limit_l_max 16
_diffrn_reflns_limit_l_min -18
_diffrn_reflns_number 11777
_diffrn_reflns_theta_full 25.00
_diffrn_reflns_theta_max 25.00
_diffrn_reflns_theta_min 1.76
_diffrn_standards_decay_% 1
_exptl_absorpt_coefficient_mu 0.084
_exptl_absorpt_correction_T_max 0.9884
_exptl_absorpt_correction_T_min 0.9810
_exptl_absorpt_correction_type multi-scan
_exptl_absorpt_process_details 'SADABS (Sheldrick, 1999)'
_exptl_crystal_colour Colorless
_exptl_crystal_density_diffrn 1.239
_exptl_crystal_density_meas ?
_exptl_crystal_density_method 'not measured'
_exptl_crystal_description Parallalepiped
_exptl_crystal_F_000 664
_exptl_crystal_size_max 0.23
_exptl_crystal_size_mid 0.18
_exptl_crystal_size_min 0.14
_refine_diff_density_max 0.315
_refine_diff_density_min -0.158
_refine_diff_density_rms 0.045
_refine_ls_extinction_method none
_refine_ls_goodness_of_fit_ref 1.086
_refine_ls_hydrogen_treatment constr
_refine_ls_matrix_type full
_refine_ls_number_parameters 211
_refine_ls_number_reflns 2929
_refine_ls_number_restraints 0
_refine_ls_restrained_S_all 1.086
_refine_ls_R_factor_all 0.1011
_refine_ls_R_factor_gt 0.0708
_refine_ls_shift/su_max 0.005
_refine_ls_shift/su_mean 0.001
_refine_ls_structure_factor_coef Fsqd
_refine_ls_weighting_details 'calc w=1/[\s^2^(Fo^2^)+(0.0900P)^2^+0.5600P] where P=(Fo^2^+2Fc^2^)/3'
_refine_ls_weighting_scheme calc
_refine_ls_wR_factor_gt 0.1746
_refine_ls_wR_factor_ref 0.1918
_reflns_number_gt 2031
_reflns_number_total 2929
_reflns_threshold_expression >2sigma(I)
_cod_data_source_file ja106986f_si_002.cif
_cod_data_source_block jala
_cod_depositor_comments
;
The following automatic conversions were performed:

'_exptl_crystal_density_meas' value 'not measured' was changed to '?'
- the value is perceived as not measured.

Automatic conversion script
Id: cif_fix_values 3008 2015-01-20 13:52:24Z robertas 
;
_cod_original_cell_volume 1668.8(6)
_cod_database_code 4103184

loop_
_symmetry_equiv_pos_as_xyz
'x, y, z'
'-x+1/2, y+1/2, -z+1/2'
'-x, -y, -z'
'x-1/2, -y-1/2, z-1/2'

loop_
_atom_site_label
_atom_site_type_symbol
_atom_site_fract_x
_atom_site_fract_y
_atom_site_fract_z
_atom_site_U_iso_or_equiv
_atom_site_adp_type
_atom_site_occupancy
_atom_site_symmetry_multiplicity
_atom_site_calc_flag
_atom_site_refinement_flags
O1 O 0.6692(2) 0.3618(3) -0.01340(16) 0.0740(7) Uani 1 1 d .
O2 O 0.53423(18) 0.2078(3) 0.23577(16) 0.0690(7) Uani 1 1 d .
O3 O 0.43207(19) 0.3478(3) 0.30006(18) 0.0761(7) Uani 1 1 d .
N1 N 0.51179(19) 0.4761(3) 0.21637(17) 0.0567(7) Uani 1 1 d .
C1 C 0.6299(2) 0.8980(4) 0.0704(2) 0.0605(9) Uani 1 1 d .
H1 H 0.6104 0.9698 0.1078 0.073 Uiso 1 1 calc R
C2 C 0.6619(3) 0.9534(4) 0.0002(3) 0.0766(11) Uani 1 1 d .
H2 H 0.6635 1.0626 -0.0097 0.092 Uiso 1 1 calc R
C3 C 0.6915(3) 0.8499(4) -0.0552(3) 0.0735(10) Uani 1 1 d .
H3 H 0.7143 0.8888 -0.1018 0.088 Uiso 1 1 calc R
C4 C 0.6876(2) 0.6877(4) -0.0420(2) 0.0621(9) Uani 1 1 d .
H4 H 0.7071 0.6174 -0.0800 0.074 Uiso 1 1 calc R
C5 C 0.6545(2) 0.6293(3) 0.0280(2) 0.0481(7) Uani 1 1 d .
C6 C 0.6264(2) 0.7348(3) 0.08577(19) 0.0477(7) Uani 1 1 d .
C7 C 0.6013(2) 0.6707(3) 0.16544(19) 0.0456(7) Uani 1 1 d .
C8 C 0.5692(2) 0.5012(3) 0.15765(19) 0.0445(7) Uani 1 1 d .
C9 C 0.5949(2) 0.3980(3) 0.1019(2) 0.0509(7) Uani 1 1 d .
H9 H 0.5811 0.2898 0.1051 0.061 Uiso 1 1 calc R
C10 C 0.6435(2) 0.4541(4) 0.0373(2) 0.0512(7) Uani 1 1 d .
C11 C 0.6939(3) 0.7011(4) 0.2562(2) 0.0644(9) Uani 1 1 d .
H11A H 0.7128 0.6075 0.2943 0.077 Uiso 1 1 calc R
H11B H 0.7555 0.7494 0.2468 0.077 Uiso 1 1 calc R
C12 C 0.6255(3) 0.8186(4) 0.2869(2) 0.0760(10) Uani 1 1 d .
H12A H 0.6428 0.9294 0.2805 0.091 Uiso 1 1 calc R
H12B H 0.6218 0.7976 0.3470 0.091 Uiso 1 1 calc R
C13 C 0.5299(3) 0.7591(4) 0.2115(2) 0.0585(8) Uani 1 1 d .
H13 H 0.4871 0.8441 0.1750 0.070 Uiso 1 1 calc R
C14 C 0.4670(3) 0.6271(4) 0.2380(3) 0.0691(10) Uani 1 1 d .
H14A H 0.4743 0.6326 0.3017 0.083 Uiso 1 1 calc R
H14B H 0.3933 0.6356 0.2039 0.083 Uiso 1 1 calc R
C15 C 0.4959(2) 0.3296(4) 0.2502(2) 0.0587(8) Uani 1 1 d .
C16 C 0.4251(3) 0.2232(4) 0.3650(2) 0.0709(10) Uani 1 1 d .
C17 C 0.5326(4) 0.1908(6) 0.4273(3) 0.1087(16) Uani 1 1 d .
H17A H 0.5727 0.1349 0.3954 0.130 Uiso 1 1 calc R
H17B H 0.5277 0.1269 0.4769 0.130 Uiso 1 1 calc R
H17C H 0.5665 0.2900 0.4497 0.130 Uiso 1 1 calc R
C18 C 0.3553(4) 0.3004(6) 0.4119(3) 0.1119(17) Uani 1 1 d .
H18A H 0.3901 0.3914 0.4452 0.134 Uiso 1 1 calc R
H18B H 0.3397 0.2254 0.4524 0.134 Uiso 1 1 calc R
H18C H 0.2913 0.3338 0.3680 0.134 Uiso 1 1 calc R
C19 C 0.3734(4) 0.0762(5) 0.3154(3) 0.0960(13) Uani 1 1 d .
H19A H 0.3069 0.1045 0.2733 0.115 Uiso 1 1 calc R
H19B H 0.3630 -0.0001 0.3577 0.115 Uiso 1 1 calc R
H19C H 0.4173 0.0307 0.2835 0.115 Uiso 1 1 calc R

loop_
_atom_site_aniso_label
_atom_site_aniso_U_11
_atom_site_aniso_U_22
_atom_site_aniso_U_33
_atom_site_aniso_U_23
_atom_site_aniso_U_13
_atom_site_aniso_U_12
O1 0.1002(18) 0.0504(14) 0.0903(17) -0.0023(12) 0.0569(15) 0.0098(12)
O2 0.0789(15) 0.0427(13) 0.1011(18) 0.0149(12) 0.0509(14) 0.0090(11)
O3 0.0831(16) 0.0615(15) 0.1044(18) 0.0219(13) 0.0593(15) 0.0107(12)
N1 0.0670(16) 0.0401(14) 0.0728(17) 0.0047(12) 0.0361(14) 0.0038(12)
C1 0.073(2) 0.0387(17) 0.069(2) 0.0016(15) 0.0203(18) -0.0064(14)
C2 0.092(3) 0.048(2) 0.085(3) 0.0135(19) 0.021(2) -0.0165(18)
C3 0.088(3) 0.063(2) 0.073(2) 0.0174(19) 0.029(2) -0.0167(19)
C4 0.0614(19) 0.061(2) 0.067(2) -0.0002(16) 0.0240(17) -0.0065(15)
C5 0.0442(16) 0.0431(16) 0.0566(18) 0.0066(14) 0.0148(14) -0.0041(12)
C6 0.0436(15) 0.0393(15) 0.0557(18) 0.0008(13) 0.0086(14) -0.0044(12)
C7 0.0479(16) 0.0343(14) 0.0535(17) 0.0002(13) 0.0140(14) 0.0005(12)
C8 0.0455(15) 0.0332(14) 0.0556(17) 0.0056(13) 0.0168(14) 0.0031(12)
C9 0.0553(17) 0.0323(14) 0.068(2) 0.0021(14) 0.0233(15) -0.0012(12)
C10 0.0488(16) 0.0451(17) 0.0598(18) -0.0016(14) 0.0168(15) 0.0050(13)
C11 0.067(2) 0.0518(19) 0.069(2) -0.0036(16) 0.0132(17) -0.0016(15)
C12 0.100(3) 0.055(2) 0.072(2) -0.0128(17) 0.025(2) 0.0010(19)
C13 0.071(2) 0.0399(17) 0.068(2) -0.0001(14) 0.0259(17) 0.0071(14)
C14 0.078(2) 0.0506(19) 0.091(3) -0.0027(17) 0.045(2) 0.0079(16)
C15 0.0567(18) 0.0478(19) 0.079(2) 0.0112(16) 0.0319(17) 0.0015(15)
C16 0.085(2) 0.060(2) 0.081(2) 0.0110(18) 0.047(2) -0.0076(18)
C17 0.111(4) 0.123(4) 0.088(3) 0.032(3) 0.024(3) -0.010(3)
C18 0.141(4) 0.093(3) 0.138(4) 0.004(3) 0.097(4) -0.009(3)
C19 0.108(3) 0.090(3) 0.105(3) 0.005(3) 0.055(3) -0.026(3)

loop_
_atom_type_symbol
_atom_type_description
_atom_type_scat_dispersion_real
_atom_type_scat_dispersion_imag
_atom_type_scat_source
C C 0.0033 0.0016 'International Tables Vol C Tables 4.2.6.8 and 6.1.1.4'
H H 0.0000 0.0000 'International Tables Vol C Tables 4.2.6.8 and 6.1.1.4'
N N 0.0061 0.0033 'International Tables Vol C Tables 4.2.6.8 and 6.1.1.4'
O O 0.0106 0.0060 'International Tables Vol C Tables 4.2.6.8 and 6.1.1.4'

loop_
_geom_angle_atom_site_label_1
_geom_angle_atom_site_label_2
_geom_angle_atom_site_label_3
_geom_angle
C15 O3 C16 120.5(2)
C15 N1 C8 124.9(2)
C15 N1 C14 123.5(2)
C8 N1 C14 111.6(2)
C2 C1 C6 120.3(3)
C3 C2 C1 120.8(3)
C2 C3 C4 120.0(3)
C3 C4 C5 120.1(3)
C4 C5 C6 120.0(3)
C4 C5 C10 119.4(3)
C6 C5 C10 120.5(3)
C1 C6 C5 118.8(3)
C1 C6 C7 121.9(3)
C5 C6 C7 119.2(2)
C8 C7 C6 114.5(2)
C8 C7 C13 107.0(2)
C6 C7 C13 123.1(2)
C8 C7 C11 110.8(2)
C6 C7 C11 111.8(2)
C13 C7 C11 86.3(2)
C9 C8 N1 129.5(3)
C9 C8 C7 123.1(3)
N1 C8 C7 107.4(2)
C8 C9 C10 120.3(3)
O1 C10 C9 121.5(3)
O1 C10 C5 120.1(3)
C9 C10 C5 118.2(3)
C12 C11 C7 90.2(2)
C11 C12 C13 89.4(2)
C14 C13 C12 115.5(3)
C14 C13 C7 104.5(2)
C12 C13 C7 91.2(2)
N1 C14 C13 105.2(2)
O2 C15 O3 126.8(3)
O2 C15 N1 124.2(3)
O3 C15 N1 109.0(3)
O3 C16 C17 108.8(3)
O3 C16 C18 102.1(3)
C17 C16 C18 112.5(4)
O3 C16 C19 110.0(3)
C17 C16 C19 112.6(4)
C18 C16 C19 110.2(3)

loop_
_geom_bond_atom_site_label_1
_geom_bond_atom_site_label_2
_geom_bond_distance
O1 C10 1.230(3)
O2 C15 1.196(3)
O3 C15 1.330(4)
O3 C16 1.478(4)
N1 C15 1.379(4)
N1 C8 1.382(3)
N1 C14 1.484(4)
C1 C2 1.375(5)
C1 C6 1.392(4)
C2 C3 1.367(5)
C3 C4 1.379(5)
C4 C5 1.387(4)
C5 C6 1.396(4)
C5 C10 1.488(4)
C6 C7 1.485(4)
C7 C8 1.479(4)
C7 C13 1.551(4)
C7 C11 1.590(4)
C8 C9 1.345(4)
C9 C10 1.437(4)
C11 C12 1.520(4)
C12 C13 1.532(5)
C13 C14 1.524(4)
C16 C17 1.494(6)
C16 C18 1.501(5)
C16 C19 1.506(5)

loop_
_geom_torsion_atom_site_label_1
_geom_torsion_atom_site_label_2
_geom_torsion_atom_site_label_3
_geom_torsion_atom_site_label_4
_geom_torsion
C6 C1 C2 C3 -0.4(5)
C1 C2 C3 C4 1.2(6)
C2 C3 C4 C5 -0.6(5)
C3 C4 C5 C6 -0.8(5)
C3 C4 C5 C10 175.7(3)
C2 C1 C6 C5 -0.9(5)
C2 C1 C6 C7 174.5(3)
C4 C5 C6 C1 1.5(4)
C10 C5 C6 C1 -174.9(3)
C4 C5 C6 C7 -174.1(3)
C10 C5 C6 C7 9.5(4)
C1 C6 C7 C8 162.1(3)
C5 C6 C7 C8 -22.5(4)
C1 C6 C7 C13 29.3(4)
C5 C6 C7 C13 -155.3(3)
C1 C6 C7 C11 -70.9(3)
C5 C6 C7 C11 104.6(3)
C15 N1 C8 C9 21.2(5)
C14 N1 C8 C9 -157.8(3)
C15 N1 C8 C7 -158.6(3)
C14 N1 C8 C7 22.4(3)
C6 C7 C8 C9 22.7(4)
C13 C7 C8 C9 162.7(3)
C11 C7 C8 C9 -104.8(3)
C6 C7 C8 N1 -157.5(2)
C13 C7 C8 N1 -17.4(3)
C11 C7 C8 N1 75.0(3)
N1 C8 C9 C10 171.6(3)
C7 C8 C9 C10 -8.6(4)
C8 C9 C10 O1 178.8(3)
C8 C9 C10 C5 -6.0(4)
C4 C5 C10 O1 4.2(4)
C6 C5 C10 O1 -179.4(3)
C4 C5 C10 C9 -171.1(3)
C6 C5 C10 C9 5.3(4)
C8 C7 C11 C12 -119.4(3)
C6 C7 C11 C12 111.6(3)
C13 C7 C11 C12 -12.7(2)
C7 C11 C12 C13 12.8(2)
C11 C12 C13 C14 93.6(3)
C11 C12 C13 C7 -13.1(3)
C8 C7 C13 C14 6.4(3)
C6 C7 C13 C14 142.1(3)
C11 C7 C13 C14 -104.2(3)
C8 C7 C13 C12 123.2(2)
C6 C7 C13 C12 -101.1(3)
C11 C7 C13 C12 12.6(2)
C15 N1 C14 C13 163.1(3)
C8 N1 C14 C13 -17.9(4)
C12 C13 C14 N1 -92.5(3)
C7 C13 C14 N1 6.0(3)
C16 O3 C15 O2 17.7(5)
C16 O3 C15 N1 -162.4(3)
C8 N1 C15 O2 3.7(5)
C14 N1 C15 O2 -177.4(3)
C8 N1 C15 O3 -176.3(3)
C14 N1 C15 O3 2.6(4)
C15 O3 C16 C17 54.9(4)
C15 O3 C16 C18 174.0(3)
C15 O3 C16 C19 -68.9(4)
